data_4068225
loop_
_publ_author_name
'Wang, Yuzhong'
'Abraham, Mariham Y.'
'Gilliard, Robert J.'
'Wei, Pingrong'
'Smith, Jared C.'
'Robinson, Gregory H.'

_publ_section_title
;
 From Anionic N-Heterocyclic Dicarbenes to Abnormal Carbene--Borane
 Complexes: A Logical Synthetic Route
;
_journal_issue 3
_journal_name_full Organometallics
_journal_page_first 791
_journal_paper_doi 10.1021/om201259d
_journal_volume 31
_journal_year 2012
_chemical_formula_sum 'C33 H48 B F3 N2 O3 S'
_chemical_formula_weight 620.60
_chemical_name_systematic
; 
 ? 
;
_space_group_IT_number 2
_symmetry_cell_setting triclinic
_symmetry_space_group_name_Hall '-P 1'
_symmetry_space_group_name_H-M 'P -1'
_atom_sites_solution_hydrogens geom
_atom_sites_solution_primary direct
_atom_sites_solution_secondary difmap
_audit_creation_method SHELXL-97
_cell_angle_alpha 97.410(6)
_cell_angle_beta 102.396(6)
_cell_angle_gamma 109.684(4)
_cell_formula_units_Z 2
_cell_length_a 10.425(3)
_cell_length_b 10.804(4)
_cell_length_c 17.325(8)
_cell_measurement_reflns_used 5879
_cell_measurement_temperature 296(2)
_cell_measurement_theta_max 25.574
_cell_measurement_theta_min 2.170
_cell_volume 1751.0(12)
_computing_structure_refinement 'SHELXL-97 (Sheldrick, 2008)'
_computing_structure_solution 'SHELXS-97 (Sheldrick, 2008)'
_diffrn_ambient_temperature 296(2)
_diffrn_measured_fraction_theta_full 0.980
_diffrn_measured_fraction_theta_max 0.980
_diffrn_measurement_device_type 'BRUKER SMART APEX II'
_diffrn_measurement_method 'OMEGA SCAN'
_diffrn_radiation_monochromator graphite
_diffrn_radiation_source 'fine-focus sealed tube'
_diffrn_radiation_type MoK\a
_diffrn_radiation_wavelength 0.71073
_diffrn_reflns_av_R_equivalents 0.0229
_diffrn_reflns_av_sigmaI/netI 0.0235
_diffrn_reflns_limit_h_max 12
_diffrn_reflns_limit_h_min -12
_diffrn_reflns_limit_k_max 12
_diffrn_reflns_limit_k_min -12
_diffrn_reflns_limit_l_max 20
_diffrn_reflns_limit_l_min -20
_diffrn_reflns_number 18242
_diffrn_reflns_theta_full 25.00
_diffrn_reflns_theta_max 25.00
_diffrn_reflns_theta_min 2.16
_exptl_absorpt_coefficient_mu 0.142
_exptl_absorpt_correction_T_max 0.9832
_exptl_absorpt_correction_T_min 0.9521
_exptl_absorpt_correction_type multi-scan
_exptl_absorpt_process_details 'BRUKER SADABS'
_exptl_crystal_colour colorless
_exptl_crystal_density_diffrn 1.177
_exptl_crystal_density_method 'not measured'
_exptl_crystal_description plate
_exptl_crystal_F_000 664
_exptl_crystal_size_max 0.35
_exptl_crystal_size_mid 0.31
_exptl_crystal_size_min 0.12
_refine_diff_density_max 0.833
_refine_diff_density_min -0.613
_refine_diff_density_rms 0.058
_refine_ls_extinction_method none
_refine_ls_goodness_of_fit_ref 1.073
_refine_ls_hydrogen_treatment constr
_refine_ls_matrix_type full
_refine_ls_number_parameters 388
_refine_ls_number_reflns 6061
_refine_ls_number_restraints 0
_refine_ls_restrained_S_all 1.073
_refine_ls_R_factor_all 0.1095
_refine_ls_R_factor_gt 0.0879
_refine_ls_shift/su_max 0.000
_refine_ls_shift/su_mean 0.000
_refine_ls_structure_factor_coef Fsqd
_refine_ls_weighting_details 'calc w=1/[\s^2^(Fo^2^)+(0.0907P)^2^+1.8319P] where P=(Fo^2^+2Fc^2^)/3'
_refine_ls_weighting_scheme calc
_refine_ls_wR_factor_gt 0.2146
_refine_ls_wR_factor_ref 0.2331
_reflns_number_gt 4506
_reflns_number_total 6061
_reflns_threshold_expression >2sigma(I)
_cod_data_source_file om201259d_si_005.cif
_cod_data_source_block j1
_cod_original_cell_volume 1751.1(11)
_cod_original_sg_symbol_H-M P-1
_cod_database_code 4068225

loop_
_symmetry_equiv_pos_as_xyz
'x, y, z'
'-x, -y, -z'

loop_
_atom_site_label
_atom_site_type_symbol
_atom_site_fract_x
_atom_site_fract_y
_atom_site_fract_z
_atom_site_U_iso_or_equiv
_atom_site_adp_type
_atom_site_occupancy
_atom_site_symmetry_multiplicity
_atom_site_calc_flag
_atom_site_refinement_flags
B1 B 0.3682(4) 0.1629(4) 0.2741(2) 0.0526(9) Uani 1 1 d .
S1 S 0.25047(16) 0.31426(18) 0.17993(9) 0.1049(5) Uani 1 1 d .
O1 O 0.3349(3) 0.2968(3) 0.25313(17) 0.0772(8) Uani 1 1 d .
O2 O 0.2787(5) 0.2675(5) 0.1091(2) 0.1290(15) Uani 1 1 d .
O3 O 0.1095(5) 0.2857(7) 0.1805(3) 0.172(2) Uani 1 1 d .
N1 N 0.6875(2) 0.2190(2) 0.19109(14) 0.0421(6) Uani 1 1 d .
N2 N 0.6589(2) 0.2451(2) 0.31032(13) 0.0377(5) Uani 1 1 d .
C1 C 0.7566(3) 0.2584(3) 0.26958(17) 0.0408(6) Uani 1 1 d .
C2 C 0.5442(3) 0.1790(3) 0.18327(18) 0.0450(7) Uani 1 1 d .
H2A H 0.4734 0.1466 0.1344 0.054 Uiso 1 1 calc R
C3 C 0.5222(3) 0.1939(3) 0.25725(17) 0.0418(7) Uani 1 1 d .
C4 C 0.6969(3) 0.2749(3) 0.39853(17) 0.0432(7) Uani 1 1 d .
C5 C 0.7134(3) 0.1749(4) 0.4378(2) 0.0545(8) Uani 1 1 d .
C6 C 0.7482(4) 0.2061(5) 0.5220(2) 0.0743(12) Uani 1 1 d .
H6A H 0.7612 0.1419 0.5505 0.089 Uiso 1 1 calc R
C7 C 0.7637(5) 0.3279(6) 0.5635(2) 0.0843(14) Uani 1 1 d .
H7A H 0.7846 0.3453 0.6197 0.101 Uiso 1 1 calc R
C8 C 0.7489(4) 0.4249(5) 0.5235(3) 0.0769(13) Uani 1 1 d .
H8A H 0.7615 0.5082 0.5532 0.092 Uiso 1 1 calc R
C9 C 0.7153(3) 0.4027(3) 0.4388(2) 0.0555(8) Uani 1 1 d .
C10 C 0.7012(5) 0.5099(4) 0.3949(3) 0.0772(12) Uani 1 1 d .
H10A H 0.6646 0.4687 0.3368 0.093 Uiso 1 1 calc R
C11 C 0.5980(6) 0.5702(5) 0.4184(4) 0.1069(17) Uani 1 1 d .
H11A H 0.5070 0.4997 0.4090 0.160 Uiso 1 1 calc R
H11B H 0.5888 0.6344 0.3862 0.160 Uiso 1 1 calc R
H11C H 0.6333 0.6144 0.4746 0.160 Uiso 1 1 calc R
C12 C 0.8467(8) 0.6208(6) 0.4088(6) 0.153(3) Uani 1 1 d .
H12A H 0.9099 0.5818 0.3929 0.230 Uiso 1 1 calc R
H12B H 0.8840 0.6646 0.4651 0.230 Uiso 1 1 calc R
H12C H 0.8377 0.6855 0.3770 0.230 Uiso 1 1 calc R
C13 C 0.6957(5) 0.0378(4) 0.3934(3) 0.0700(10) Uani 1 1 d .
H13A H 0.6675 0.0343 0.3352 0.084 Uiso 1 1 calc R
C14 C 0.5810(6) -0.0747(5) 0.4117(3) 0.0917(14) Uani 1 1 d .
H14A H 0.4936 -0.0602 0.3990 0.138 Uiso 1 1 calc R
H14B H 0.6079 -0.0757 0.4682 0.138 Uiso 1 1 calc R
H14C H 0.5688 -0.1594 0.3797 0.138 Uiso 1 1 calc R
C15 C 0.8373(6) 0.0147(6) 0.4131(4) 0.1129(19) Uani 1 1 d .
H15A H 0.8228 -0.0729 0.3840 0.169 Uiso 1 1 calc R
H15B H 0.8690 0.0206 0.4702 0.169 Uiso 1 1 calc R
H15C H 0.9075 0.0822 0.3972 0.169 Uiso 1 1 calc R
C16 C 0.7501(3) 0.2119(3) 0.12430(18) 0.0470(7) Uani 1 1 d .
C17 C 0.7577(4) 0.0894(3) 0.0950(2) 0.0547(8) Uani 1 1 d .
C18 C 0.8161(4) 0.0858(5) 0.0290(2) 0.0726(11) Uani 1 1 d .
H18A H 0.8234 0.0063 0.0066 0.087 Uiso 1 1 calc R
C19 C 0.8618(5) 0.1957(5) -0.0024(3) 0.0817(13) Uani 1 1 d .
H19A H 0.9003 0.1905 -0.0459 0.098 Uiso 1 1 calc R
C20 C 0.8526(5) 0.3140(5) 0.0285(2) 0.0755(12) Uani 1 1 d .
H20A H 0.8855 0.3879 0.0058 0.091 Uiso 1 1 calc R
C21 C 0.7951(4) 0.3271(4) 0.0933(2) 0.0563(8) Uani 1 1 d .
C22 C 0.7834(5) 0.4577(4) 0.1260(2) 0.0687(10) Uani 1 1 d .
H22A H 0.7509 0.4465 0.1746 0.082 Uiso 1 1 calc R
C23 C 0.9259(6) 0.5735(5) 0.1526(5) 0.124(2) Uani 1 1 d .
H23A H 0.9924 0.5503 0.1896 0.186 Uiso 1 1 calc R
H23B H 0.9163 0.6523 0.1790 0.186 Uiso 1 1 calc R
H23C H 0.9593 0.5913 0.1062 0.186 Uiso 1 1 calc R
C24 C 0.6756(8) 0.4886(6) 0.0690(4) 0.130(2) Uani 1 1 d .
H24A H 0.6724 0.5726 0.0925 0.195 Uiso 1 1 calc R
H24B H 0.5843 0.4181 0.0588 0.195 Uiso 1 1 calc R
H24C H 0.7005 0.4951 0.0191 0.195 Uiso 1 1 calc R
C25 C 0.7065(4) -0.0326(4) 0.1300(2) 0.0616(9) Uani 1 1 d .
H25A H 0.6763 -0.0057 0.1771 0.074 Uiso 1 1 calc R
C26 C 0.5787(6) -0.1441(5) 0.0701(3) 0.1042(17) Uani 1 1 d .
H26A H 0.5057 -0.1101 0.0528 0.156 Uiso 1 1 calc R
H26B H 0.5438 -0.2175 0.0955 0.156 Uiso 1 1 calc R
H26C H 0.6058 -0.1750 0.0239 0.156 Uiso 1 1 calc R
C27 C 0.8239(6) -0.0831(6) 0.1595(4) 0.1154(19) Uani 1 1 d .
H27A H 0.9033 -0.0111 0.1973 0.173 Uiso 1 1 calc R
H27B H 0.8528 -0.1144 0.1143 0.173 Uiso 1 1 calc R
H27C H 0.7897 -0.1558 0.1857 0.173 Uiso 1 1 calc R
C28 C 0.9123(3) 0.3073(4) 0.3041(2) 0.0591(9) Uani 1 1 d .
H28A H 0.9566 0.3056 0.2609 0.089 Uiso 1 1 calc R
H28B H 0.9347 0.2500 0.3383 0.089 Uiso 1 1 calc R
H28C H 0.9466 0.3978 0.3353 0.089 Uiso 1 1 calc R
C29 C 0.2757(6) -0.0985(5) 0.2299(4) 0.1092(18) Uani 1 1 d .
H29A H 0.2063 -0.1760 0.1906 0.164 Uiso 1 1 calc R
H29B H 0.2651 -0.1067 0.2830 0.164 Uiso 1 1 calc R
H29C H 0.3690 -0.0926 0.2283 0.164 Uiso 1 1 calc R
C30 C 0.2546(4) 0.0269(4) 0.2110(2) 0.0714(11) Uani 1 1 d .
H30A H 0.1597 0.0196 0.2119 0.086 Uiso 1 1 calc R
H30B H 0.2626 0.0331 0.1567 0.086 Uiso 1 1 calc R
C31 C 0.2114(4) 0.1435(5) 0.3757(2) 0.0781(12) Uani 1 1 d .
H31A H 0.2143 0.1496 0.4319 0.117 Uiso 1 1 calc R
H31B H 0.1491 0.0547 0.3453 0.117 Uiso 1 1 calc R
H31C H 0.1773 0.2087 0.3559 0.117 Uiso 1 1 calc R
C32 C 0.3599(3) 0.1710(4) 0.3664(2) 0.0546(8) Uani 1 1 d .
H32A H 0.3944 0.1062 0.3881 0.066 Uiso 1 1 calc R
H32B H 0.4223 0.2600 0.3983 0.066 Uiso 1 1 calc R
C33 C 0.3251(15) 0.4921(10) 0.1946(5) 0.162(4) Uani 1 1 d .
F1 F 0.3056(8) 0.5513(6) 0.2615(3) 0.215(3) Uani 1 1 d .
F2 F 0.4658(8) 0.5373(6) 0.2024(5) 0.218(3) Uani 1 1 d .
F3 F 0.2595(9) 0.5309(6) 0.1334(3) 0.226(3) Uani 1 1 d .

loop_
_atom_site_aniso_label
_atom_site_aniso_U_11
_atom_site_aniso_U_22
_atom_site_aniso_U_33
_atom_site_aniso_U_23
_atom_site_aniso_U_13
_atom_site_aniso_U_12
B1 0.0413(19) 0.069(2) 0.048(2) 0.0118(17) 0.0156(16) 0.0194(17)
S1 0.0971(10) 0.1609(14) 0.0864(9) 0.0444(9) 0.0289(7) 0.0766(10)
O1 0.0868(19) 0.100(2) 0.0672(17) 0.0300(15) 0.0254(14) 0.0554(17)
O2 0.168(4) 0.186(4) 0.077(2) 0.033(2) 0.047(2) 0.111(4)
O3 0.087(3) 0.333(8) 0.128(4) 0.065(4) 0.032(2) 0.111(4)
N1 0.0405(13) 0.0460(14) 0.0405(13) 0.0084(10) 0.0160(10) 0.0147(11)
N2 0.0376(12) 0.0387(12) 0.0365(12) 0.0059(9) 0.0124(10) 0.0134(10)
C1 0.0384(15) 0.0419(15) 0.0428(16) 0.0072(12) 0.0151(12) 0.0143(12)
C2 0.0375(15) 0.0542(18) 0.0404(16) 0.0076(13) 0.0112(12) 0.0146(13)
C3 0.0411(15) 0.0424(15) 0.0418(16) 0.0075(12) 0.0133(12) 0.0149(12)
C4 0.0345(15) 0.0539(17) 0.0371(15) 0.0042(13) 0.0115(12) 0.0126(13)
C5 0.0476(18) 0.075(2) 0.0470(18) 0.0193(16) 0.0183(14) 0.0254(16)
C6 0.066(2) 0.116(4) 0.050(2) 0.032(2) 0.0199(18) 0.039(2)
C7 0.069(3) 0.131(4) 0.043(2) 0.007(3) 0.0110(18) 0.031(3)
C8 0.060(2) 0.087(3) 0.060(2) -0.025(2) 0.0144(19) 0.015(2)
C9 0.0463(18) 0.0562(19) 0.056(2) -0.0039(15) 0.0171(15) 0.0128(15)
C10 0.091(3) 0.052(2) 0.090(3) 0.002(2) 0.036(2) 0.027(2)
C11 0.113(4) 0.078(3) 0.144(5) 0.014(3) 0.045(4) 0.052(3)
C12 0.131(5) 0.073(3) 0.281(10) 0.052(5) 0.115(6) 0.029(3)
C13 0.092(3) 0.070(2) 0.074(2) 0.034(2) 0.038(2) 0.046(2)
C14 0.099(3) 0.078(3) 0.116(4) 0.042(3) 0.038(3) 0.042(3)
C15 0.113(4) 0.125(4) 0.160(5) 0.066(4) 0.077(4) 0.082(4)
C16 0.0440(16) 0.0538(18) 0.0410(16) 0.0054(13) 0.0186(13) 0.0132(14)
C17 0.0483(18) 0.058(2) 0.0526(19) 0.0006(15) 0.0166(15) 0.0164(15)
C18 0.072(2) 0.083(3) 0.061(2) -0.007(2) 0.0303(19) 0.027(2)
C19 0.077(3) 0.102(3) 0.058(2) 0.003(2) 0.041(2) 0.015(2)
C20 0.078(3) 0.084(3) 0.058(2) 0.018(2) 0.036(2) 0.011(2)
C21 0.0540(19) 0.059(2) 0.0494(18) 0.0119(15) 0.0184(15) 0.0107(15)
C22 0.085(3) 0.051(2) 0.070(2) 0.0183(18) 0.031(2) 0.0176(19)
C23 0.104(4) 0.064(3) 0.178(6) 0.005(3) 0.034(4) 0.010(3)
C24 0.145(6) 0.104(4) 0.131(5) 0.004(4) -0.007(4) 0.069(4)
C25 0.069(2) 0.056(2) 0.062(2) 0.0081(16) 0.0204(18) 0.0271(17)
C26 0.091(3) 0.078(3) 0.105(4) 0.021(3) 0.007(3) -0.003(3)
C27 0.094(4) 0.098(4) 0.162(6) 0.040(4) 0.021(4) 0.051(3)
C28 0.0390(17) 0.080(2) 0.0532(19) 0.0086(17) 0.0157(14) 0.0160(16)
C29 0.114(4) 0.068(3) 0.100(4) 0.003(3) 0.019(3) -0.008(3)
C30 0.0439(19) 0.094(3) 0.056(2) 0.005(2) 0.0106(16) 0.0074(18)
C31 0.051(2) 0.128(4) 0.061(2) 0.022(2) 0.0252(18) 0.034(2)
C32 0.0430(17) 0.077(2) 0.0495(18) 0.0159(16) 0.0208(14) 0.0241(16)
C33 0.291(12) 0.179(8) 0.121(6) 0.098(6) 0.102(7) 0.166(9)
F1 0.372(9) 0.229(6) 0.145(4) 0.053(4) 0.096(5) 0.218(6)
F2 0.236(7) 0.173(5) 0.255(7) 0.083(4) 0.122(6) 0.041(5)
F3 0.390(9) 0.249(6) 0.149(4) 0.110(4) 0.086(5) 0.228(7)

loop_
_atom_type_symbol
_atom_type_description
_atom_type_scat_dispersion_real
_atom_type_scat_dispersion_imag
_atom_type_scat_source
C C 0.0033 0.0016 'International Tables Vol C Tables 4.2.6.8 and 6.1.1.4'
H H 0.0000 0.0000 'International Tables Vol C Tables 4.2.6.8 and 6.1.1.4'
B B 0.0013 0.0007 'International Tables Vol C Tables 4.2.6.8 and 6.1.1.4'
N N 0.0061 0.0033 'International Tables Vol C Tables 4.2.6.8 and 6.1.1.4'
O O 0.0106 0.0060 'International Tables Vol C Tables 4.2.6.8 and 6.1.1.4'
F F 0.0171 0.0103 'International Tables Vol C Tables 4.2.6.8 and 6.1.1.4'
S S 0.1246 0.1234 'International Tables Vol C Tables 4.2.6.8 and 6.1.1.4'

loop_
_geom_angle_atom_site_label_1
_geom_angle_atom_site_label_2
_geom_angle_atom_site_label_3
_geom_angle
C32 B1 C3 118.2(3)
C32 B1 C30 114.5(3)
C3 B1 C30 108.8(3)
C32 B1 O1 101.9(3)
C3 B1 O1 101.5(3)
C30 B1 O1 110.7(3)
O3 S1 O2 119.0(3)
O3 S1 O1 112.4(3)
O2 S1 O1 114.2(2)
O3 S1 C33 104.3(5)
O2 S1 C33 104.1(4)
O1 S1 C33 99.9(3)
S1 O1 B1 130.6(3)
C1 N1 C2 108.6(2)
C1 N1 C16 126.4(2)
C2 N1 C16 125.0(2)
C1 N2 C3 111.0(2)
C1 N2 C4 121.9(2)
C3 N2 C4 127.0(2)
N1 C1 N2 107.0(2)
N1 C1 C28 125.8(3)
N2 C1 C28 127.2(3)
C3 C2 N1 109.6(3)
C2 C3 N2 103.8(2)
C2 C3 B1 124.9(3)
N2 C3 B1 131.2(3)
C5 C4 C9 123.6(3)
C5 C4 N2 118.3(3)
C9 C4 N2 118.1(3)
C4 C5 C6 116.8(4)
C4 C5 C13 123.0(3)
C6 C5 C13 120.1(4)
C7 C6 C5 121.5(4)
C6 C7 C8 120.5(4)
C7 C8 C9 121.8(4)
C4 C9 C8 115.7(4)
C4 C9 C10 122.4(3)
C8 C9 C10 121.9(3)
C9 C10 C12 110.1(5)
C9 C10 C11 113.0(4)
C12 C10 C11 110.3(4)
C14 C13 C5 112.1(3)
C14 C13 C15 109.9(4)
C5 C13 C15 111.4(4)
C17 C16 C21 125.0(3)
C17 C16 N1 117.2(3)
C21 C16 N1 117.8(3)
C16 C17 C18 115.4(3)
C16 C17 C25 123.1(3)
C18 C17 C25 121.5(3)
C19 C18 C17 121.3(4)
C18 C19 C20 121.2(3)
C19 C20 C21 121.8(4)
C16 C21 C20 115.3(3)
C16 C21 C22 123.5(3)
C20 C21 C22 121.2(3)
C23 C22 C21 111.8(4)
C23 C22 C24 111.8(5)
C21 C22 C24 112.7(4)
C17 C25 C27 111.9(4)
C17 C25 C26 111.4(3)
C27 C25 C26 111.0(4)
C29 C30 B1 112.8(3)
C31 C32 B1 114.0(3)
F1 C33 F3 106.2(7)
F1 C33 F2 107.9(10)
F3 C33 F2 110.3(8)
F1 C33 S1 110.7(6)
F3 C33 S1 109.9(8)
F2 C33 S1 111.7(6)

loop_
_geom_bond_atom_site_label_1
_geom_bond_atom_site_label_2
_geom_bond_distance
B1 C32 1.611(5)
B1 C3 1.625(5)
B1 C30 1.618(5)
B1 O1 1.663(5)
S1 O3 1.399(4)
S1 O2 1.393(4)
S1 O1 1.453(3)
S1 C33 1.773(10)
N1 C1 1.331(4)
N1 C2 1.379(4)
N1 C16 1.451(4)
N2 C1 1.339(4)
N2 C3 1.399(4)
N2 C4 1.457(4)
C1 C28 1.482(4)
C2 C3 1.348(4)
C4 C5 1.387(5)
C4 C9 1.395(4)
C5 C6 1.392(5)
C5 C13 1.511(5)
C6 C7 1.355(7)
C7 C8 1.361(7)
C8 C9 1.402(6)
C9 C10 1.496(6)
C10 C12 1.530(7)
C10 C11 1.530(6)
C13 C14 1.513(6)
C13 C15 1.552(6)
C16 C17 1.390(5)
C16 C21 1.395(5)
C17 C18 1.408(5)
C17 C25 1.504(5)
C18 C19 1.353(6)
C19 C20 1.363(6)
C20 C21 1.395(5)
C21 C22 1.505(5)
C22 C23 1.513(7)
C22 C24 1.486(7)
C25 C27 1.520(6)
C25 C26 1.519(6)
C29 C30 1.508(7)
C31 C32 1.523(5)
C33 F1 1.339(9)
C33 F3 1.328(8)
C33 F2 1.351(12)
